data_2214886
loop_
_publ_author_name
'Wen-Xiu Zhao'
'Yu-Xiang Gao'
'Shun-Fu Dong'
'Yan Li'
'Wei-Ping Zhang'

_publ_section_title
;
 1,3,5-Tris(1<i>H</i>-pyrazol-3-yl)benzene
;
_journal_coeditor_code WK2069
_journal_issue 8
_journal_name_full 'Acta Crystallographica Section E'
_journal_page_first o3448
_journal_page_last o3448
_journal_paper_doi 10.1107/S1600536807032667
_journal_volume 63
_journal_year 2007
_chemical_formula_iupac 'C15 H12 N6'
_chemical_formula_moiety 'C15 H12 N6'
_chemical_formula_sum 'C15 H12 N6'
_chemical_formula_weight 276.31
_chemical_name_systematic
;
1,3,5-Tris(1H-pyrazol-3-yl)benzene
;
_space_group_IT_number 33
_symmetry_cell_setting orthorhombic
_symmetry_space_group_name_Hall 'P 2c -2n'
_symmetry_space_group_name_H-M 'P n a 21'
_atom_sites_solution_hydrogens geom
_atom_sites_solution_primary direct
_atom_sites_solution_secondary difmap
_audit_creation_method SHELXL-97
_cell_angle_alpha 90.000(5)
_cell_angle_beta 90.000(5)
_cell_angle_gamma 90.000(5)
_cell_formula_units_Z 4
_cell_length_a 8.183(5)
_cell_length_b 17.128(5)
_cell_length_c 9.173(5)
_cell_measurement_reflns_used 864
_cell_measurement_temperature 293(2)
_cell_measurement_theta_max 22.82
_cell_measurement_theta_min 3.68
_cell_volume 1285.7(11)
_computing_cell_refinement 'SAINT (Bruker, 2004)'
_computing_data_collection 'APEX2 (Bruker, 2004)'
_computing_data_reduction SAINT
_computing_molecular_graphics SHELXTL
_computing_publication_material 'SHELXTL and local programs'
_computing_structure_refinement SHELXTL
_computing_structure_solution 'SHELXTL (Sheldrick, 2001)'
_diffrn_ambient_temperature 293(2)
_diffrn_measured_fraction_theta_full 0.986
_diffrn_measured_fraction_theta_max 0.986
_diffrn_measurement_device_type 'Bruker SMART APEX II CCD'
_diffrn_measurement_method '\f and \w'
_diffrn_radiation_monochromator graphite
_diffrn_radiation_source 'fine-focus sealed tube'
_diffrn_radiation_type MoK\a
_diffrn_radiation_wavelength 0.71069
_diffrn_reflns_av_R_equivalents 0.0371
_diffrn_reflns_av_sigmaI/netI 0.0287
_diffrn_reflns_limit_h_max 9
_diffrn_reflns_limit_h_min -10
_diffrn_reflns_limit_k_max 21
_diffrn_reflns_limit_k_min -19
_diffrn_reflns_limit_l_max 11
_diffrn_reflns_limit_l_min -12
_diffrn_reflns_number 7598
_diffrn_reflns_theta_full 28.31
_diffrn_reflns_theta_max 28.31
_diffrn_reflns_theta_min 2.38
_diffrn_standards_decay_% 0
_diffrn_standards_number 0
_exptl_absorpt_coefficient_mu 0.092
_exptl_absorpt_correction_T_max 0.9756
_exptl_absorpt_correction_T_min 0.9616
_exptl_absorpt_correction_type multi-scan
_exptl_absorpt_process_details '(SADABS; Bruker, 2004)'
_exptl_crystal_colour yellow
_exptl_crystal_density_diffrn 1.427
_exptl_crystal_density_method 'not measured'
_exptl_crystal_description block
_exptl_crystal_F_000 576
_exptl_crystal_size_max 0.43
_exptl_crystal_size_mid 0.28
_exptl_crystal_size_min 0.27
_refine_diff_density_max 0.257
_refine_diff_density_min -0.180
_refine_ls_abs_structure_details 'Flack (1983), Number of Friedel pairs?'
_refine_ls_abs_structure_Flack 10(10)
_refine_ls_extinction_coef 0
_refine_ls_extinction_method none
_refine_ls_goodness_of_fit_ref 1.030
_refine_ls_hydrogen_treatment constr
_refine_ls_matrix_type full
_refine_ls_number_parameters 190
_refine_ls_number_reflns 1670
_refine_ls_number_restraints 1
_refine_ls_restrained_S_all 1.030
_refine_ls_R_factor_all 0.0548
_refine_ls_R_factor_gt 0.0418
_refine_ls_shift/su_max 0.000
_refine_ls_shift/su_mean 0.000
_refine_ls_structure_factor_coef Fsqd
_refine_ls_weighting_details 'calc w=1/[\s^2^(Fo^2^)+(0.0717P)^2^+0.0158P] where P=(Fo^2^+2Fc^2^)/3'
_refine_ls_weighting_scheme calc
_refine_ls_wR_factor_gt 0.1032
_refine_ls_wR_factor_ref 0.1122
_reflns_number_gt 1342
_reflns_number_total 1670
_reflns_threshold_expression I>2\s(I)
_cod_data_source_file wk2069.cif
_cod_data_source_block I
_cod_database_code 2214886
_cod_database_fobs_code 2214886

loop_
_symmetry_equiv_pos_as_xyz
'x, y, z'
'-x, -y, z+1/2'
'-x+1/2, y+1/2, z+1/2'
'x+1/2, -y+1/2, z'

loop_
_atom_site_type_symbol
_atom_site_label
_atom_site_fract_x
_atom_site_fract_y
_atom_site_fract_z
_atom_site_U_iso_or_equiv
_atom_site_adp_type
_atom_site_calc_flag
_atom_site_refinement_flags
_atom_site_occupancy
C C1 0.3602(3) 0.18881(14) 0.5920(3) 0.0366(5) Uani d . 1
C C2 0.3385(3) 0.26016(13) 0.5217(3) 0.0369(5) Uani d . 1
H H2 0.3054 0.2612 0.4247 0.044 Uiso calc R 1
C C3 0.3662(3) 0.33028(14) 0.5959(3) 0.0374(6) Uani d . 1
C C4 0.4121(3) 0.32782(14) 0.7426(3) 0.0383(6) Uani d . 1
H H4 0.4291 0.3742 0.7929 0.046 Uiso calc R 1
C C5 0.4326(3) 0.25690(13) 0.8144(3) 0.0378(6) Uani d . 1
C C6 0.4073(3) 0.18830(14) 0.7377(3) 0.0393(6) Uani d . 1
H H6 0.4221 0.1407 0.7848 0.047 Uiso calc R 1
C C7 0.3371(3) 0.11425(14) 0.5129(2) 0.0359(5) Uani d . 1
C C8 0.4001(4) 0.04043(15) 0.5471(3) 0.0473(7) Uani d . 1
H H8 0.4687 0.0274 0.6241 0.057 Uiso calc R 1
C C9 0.3388(4) -0.00815(16) 0.4426(3) 0.0513(7) Uani d . 1
H H9 0.3563 -0.0617 0.4369 0.062 Uiso calc R 1
C C10 0.3529(3) 0.40462(14) 0.5151(3) 0.0372(5) Uani d . 1
C C11 0.3294(3) 0.41669(15) 0.3655(3) 0.0446(6) Uani d . 1
H H11 0.3131 0.3787 0.2945 0.053 Uiso calc R 1
C C12 0.3355(4) 0.49591(16) 0.3455(3) 0.0486(7) Uani d . 1
H H12 0.3255 0.5221 0.2571 0.058 Uiso calc R 1
C C13 0.4818(3) 0.25235(13) 0.9689(3) 0.0373(5) Uani d . 1
C C14 0.4694(3) 0.18895(14) 1.0637(3) 0.0435(6) Uani d . 1
H H14 0.4265 0.1400 1.0427 0.052 Uiso calc R 1
C C15 0.5333(3) 0.21336(15) 1.1941(3) 0.0444(6) Uani d . 1
H H15 0.5424 0.1837 1.2787 0.053 Uiso calc R 1
N N1 0.2498(3) 0.03384(13) 0.3505(3) 0.0482(6) Uani d . 1
H H1 0.2004 0.0152 0.2754 0.058 Uiso calc R 1
N N2 0.2472(3) 0.11020(12) 0.3905(2) 0.0428(5) Uani d . 1
N N3 0.3585(3) 0.52856(13) 0.4757(3) 0.0538(6) Uani d . 1
H H3 0.3642 0.5780 0.4908 0.065 Uiso calc R 1
N N4 0.3717(3) 0.47320(13) 0.5816(2) 0.0478(6) Uani d . 1
N N5 0.5799(3) 0.28760(13) 1.1773(2) 0.0469(6) Uani d . 1
H H5 0.6233 0.3156 1.2448 0.056 Uiso calc R 1
N N6 0.5498(3) 0.31309(11) 1.0397(2) 0.0444(6) Uani d . 1

loop_
_atom_site_aniso_label
_atom_site_aniso_U_11
_atom_site_aniso_U_22
_atom_site_aniso_U_33
_atom_site_aniso_U_12
_atom_site_aniso_U_13
_atom_site_aniso_U_23
C1 0.0490(13) 0.0301(12) 0.0306(12) -0.0023(10) -0.0015(10) -0.0039(10)
C2 0.0520(14) 0.0333(13) 0.0253(11) -0.0002(10) -0.0035(10) -0.0033(10)
C3 0.0473(13) 0.0303(12) 0.0347(13) 0.0015(10) -0.0005(11) -0.0027(10)
C4 0.0538(14) 0.0292(13) 0.0320(12) -0.0017(10) -0.0050(11) -0.0058(10)
C5 0.0476(13) 0.0352(14) 0.0306(13) -0.0021(10) -0.0036(11) -0.0037(9)
C6 0.0581(15) 0.0308(13) 0.0292(12) -0.0004(10) -0.0058(11) -0.0008(10)
C7 0.0517(13) 0.0298(12) 0.0261(11) -0.0020(10) -0.0010(10) -0.0018(10)
C8 0.0674(17) 0.0356(13) 0.0389(14) 0.0061(12) -0.0106(13) -0.0025(11)
C9 0.0731(18) 0.0324(14) 0.0485(17) 0.0068(13) -0.0084(14) -0.0068(13)
C10 0.0472(13) 0.0301(12) 0.0344(12) 0.0014(10) -0.0004(11) -0.0037(10)
C11 0.0618(16) 0.0363(14) 0.0356(13) -0.0012(11) -0.0063(13) -0.0054(11)
C12 0.0675(17) 0.0423(15) 0.0361(13) -0.0018(13) -0.0035(12) 0.0056(12)
C13 0.0489(13) 0.0331(13) 0.0299(12) -0.0017(10) -0.0030(11) -0.0043(9)
C14 0.0592(16) 0.0308(12) 0.0405(15) -0.0041(11) -0.0026(12) -0.0006(11)
C15 0.0564(15) 0.0408(14) 0.0361(14) 0.0013(12) 0.0006(12) 0.0026(12)
N1 0.0695(15) 0.0361(13) 0.0389(11) -0.0025(10) -0.0096(11) -0.0085(9)
N2 0.0653(14) 0.0327(11) 0.0303(11) -0.0027(10) -0.0084(10) -0.0034(9)
N3 0.0862(17) 0.0317(12) 0.0436(13) -0.0032(11) 0.0032(13) 0.0023(10)
N4 0.0768(16) 0.0301(11) 0.0364(12) -0.0014(10) 0.0042(12) -0.0023(9)
N5 0.0678(15) 0.0413(12) 0.0316(11) -0.0026(10) -0.0083(11) -0.0051(10)
N6 0.0699(15) 0.0327(10) 0.0307(11) -0.0049(10) -0.0084(11) -0.0028(9)

loop_
_atom_type_symbol
_atom_type_description
_atom_type_scat_dispersion_real
_atom_type_scat_dispersion_imag
_atom_type_scat_source
C C 0.0033 0.0000 'International Tables Vol C Tables 4.2.6.8 and 6.1.1.4'
H H 0.0000 0.0000 'International Tables Vol C Tables 4.2.6.8 and 6.1.1.4'
N N 0.0061 0.0000 'International Tables Vol C Tables 4.2.6.8 and 6.1.1.4'

loop_
_geom_angle_atom_site_label_1
_geom_angle_atom_site_label_2
_geom_angle_atom_site_label_3
_geom_angle
C6 C1 C2 119.0(2)
C6 C1 C7 120.1(2)
C2 C1 C7 120.9(2)
C1 C2 C3 120.5(2)
C1 C2 H2 119.8
C3 C2 H2 119.8
C4 C3 C2 119.1(2)
C4 C3 C10 121.9(2)
C2 C3 C10 118.9(2)
C5 C4 C3 121.0(2)
C5 C4 H4 119.5
C3 C4 H4 119.5
C6 C5 C4 118.8(2)
C6 C5 C13 118.9(2)
C4 C5 C13 122.3(2)
C5 C6 C1 121.6(2)
C5 C6 H6 119.2
C1 C6 H6 119.2
N2 C7 C8 110.0(2)
N2 C7 C1 121.6(2)
C8 C7 C1 128.4(2)
C9 C8 C7 104.9(2)
C9 C8 H8 127.5
C7 C8 H8 127.5
N1 C9 C8 108.6(2)
N1 C9 H9 125.7
C8 C9 H9 125.7
N4 C10 C11 109.5(2)
N4 C10 C3 121.4(2)
C11 C10 C3 129.0(2)
C12 C11 C10 105.8(2)
C12 C11 H11 127.1
C10 C11 H11 127.1
N3 C12 C11 107.5(3)
N3 C12 H12 126.3
C11 C12 H12 126.3
N6 C13 C14 109.3(2)
N6 C13 C5 122.4(2)
C14 C13 C5 128.4(2)
C15 C14 C13 106.2(2)
C15 C14 H14 126.9
C13 C14 H14 126.9
N5 C15 C14 107.4(2)
N5 C15 H15 126.3
C14 C15 H15 126.3
C9 N1 N2 111.0(2)
C9 N1 H1 124.5
N2 N1 H1 124.5
C7 N2 N1 105.46(19)
C12 N3 N4 111.0(2)
C12 N3 H3 124.5
N4 N3 H3 124.5
C10 N4 N3 106.1(2)
C15 N5 N6 111.2(2)
C15 N5 H5 124.4
N6 N5 H5 124.4
C13 N6 N5 106.0(2)

loop_
_geom_bond_atom_site_label_1
_geom_bond_atom_site_label_2
_geom_bond_distance
C1 C6 1.392(3)
C1 C2 1.393(3)
C1 C7 1.481(3)
C2 C3 1.399(3)
C2 H2 0.9300
C3 C4 1.397(3)
C3 C10 1.477(3)
C4 C5 1.392(3)
C4 H4 0.9300
C5 C6 1.385(3)
C5 C13 1.475(4)
C6 H6 0.9300
C7 N2 1.344(3)
C7 C8 1.401(3)
C8 C9 1.365(4)
C8 H8 0.9300
C9 N1 1.327(3)
C9 H9 0.9300
C10 N4 1.332(3)
C10 C11 1.401(4)
C11 C12 1.370(3)
C11 H11 0.9300
C12 N3 1.332(4)
C12 H12 0.9300
C13 N6 1.347(3)
C13 C14 1.395(3)
C14 C15 1.371(4)
C14 H14 0.9300
C15 N5 1.337(4)
C15 H15 0.9300
N1 N2 1.358(3)
N1 H1 0.8600
N3 N4 1.362(3)
N3 H3 0.8600
N5 N6 1.358(3)
N5 H5 0.8600

loop_
_geom_hbond_atom_site_label_D
_geom_hbond_atom_site_label_H
_geom_hbond_atom_site_label_A
_geom_hbond_site_symmetry_A
_geom_hbond_distance_DH
_geom_hbond_distance_HA
_geom_hbond_distance_DA
_geom_hbond_angle_DHA
N5 H5 N2 4_556 0.86 2.10 2.960(3) 173.2
N3 H3 N6 2_664 0.86 2.04 2.875(3) 162.5
N1 H1 N4 3_544 0.86 2.01 2.855(3) 168.7

loop_
_geom_torsion_atom_site_label_1
_geom_torsion_atom_site_label_2
_geom_torsion_atom_site_label_3
_geom_torsion_atom_site_label_4
_geom_torsion
C6 C1 C2 C3 1.0(4)
C7 C1 C2 C3 -177.7(2)
C1 C2 C3 C4 -1.6(4)
C1 C2 C3 C10 175.9(2)
C2 C3 C4 C5 1.0(4)
C10 C3 C4 C5 -176.4(2)
C3 C4 C5 C6 0.2(4)
C3 C4 C5 C13 179.7(3)
C4 C5 C6 C1 -0.8(4)
C13 C5 C6 C1 179.7(3)
C2 C1 C6 C5 0.2(4)
C7 C1 C6 C5 178.9(2)
C6 C1 C7 N2 159.7(2)
C2 C1 C7 N2 -21.6(4)
C6 C1 C7 C8 -20.7(4)
C2 C1 C7 C8 158.0(3)
N2 C7 C8 C9 -2.1(3)
C1 C7 C8 C9 178.3(2)
C7 C8 C9 N1 1.7(3)
C4 C3 C10 N4 -5.3(4)
C2 C3 C10 N4 177.3(2)
C4 C3 C10 C11 171.0(3)
C2 C3 C10 C11 -6.4(4)
N4 C10 C11 C12 0.1(3)
C3 C10 C11 C12 -176.5(2)
C10 C11 C12 N3 -0.9(3)
C6 C5 C13 N6 162.0(3)
C4 C5 C13 N6 -17.4(4)
C6 C5 C13 C14 -17.5(4)
C4 C5 C13 C14 163.0(3)
N6 C13 C14 C15 -0.4(3)
C5 C13 C14 C15 179.2(3)
C13 C14 C15 N5 0.4(3)
C8 C9 N1 N2 -0.7(3)
C8 C7 N2 N1 1.7(3)
C1 C7 N2 N1 -178.7(2)
C9 N1 N2 C7 -0.6(3)
C11 C12 N3 N4 1.4(3)
C11 C10 N4 N3 0.7(3)
C3 C10 N4 N3 177.6(2)
C12 N3 N4 C10 -1.3(3)
C14 C15 N5 N6 -0.3(3)
C14 C13 N6 N5 0.2(3)
C5 C13 N6 N5 -179.4(2)
C15 N5 N6 C13 0.1(3)

loop_
_cod_related_entry_id
_cod_related_entry_database
_cod_related_entry_code
1 ChemSpider 4481166
